data_4323091
loop_
_publ_author_name
'Jawwad A. Darr'
'Martyn Poliakoff'
'Alexander J. Blake'
'Wan-Sheung Li'

_publ_section_title
;
 Synthesis and Properties of Polyether Adducts of
 Hexafluoropentanedionatosilver(I)
;
_journal_name_full 'Inorganic Chemistry'
_journal_page_first 5491
_journal_page_last 5496
_journal_paper_doi 10.1021/ic971206c
_journal_volume 37
_journal_year 1998
_chemical_formula_moiety 'C15 H23 Ag F6 O7'
_chemical_formula_sum 'C15 H23 Ag F6 O7'
_chemical_formula_weight 537.20
_chemical_melting_point 322(2)
_chemical_name_systematic
; 
 ? 
;
_space_group_IT_number 14
_symmetry_cell_setting monoclinic
_symmetry_space_group_name_Hall '-P 2ybc'
_symmetry_space_group_name_H-M 'P 1 21/c 1'
_atom_sites_solution_hydrogens geom
_atom_sites_solution_primary 'heavy atoms methods (Ag)'
_atom_sites_solution_secondary 'tangent expansion and difference maps'
_audit_creation_method SHELXL
_cell_angle_alpha 90.00
_cell_angle_beta 106.99(2)
_cell_angle_gamma 90.00
_cell_formula_units_Z 4
_cell_length_a 14.152(3)
_cell_length_b 16.996(3)
_cell_length_c 8.620(2)
_cell_measurement_reflns_used 38
_cell_measurement_temperature 150(2)
_cell_measurement_theta_max 15.0
_cell_measurement_theta_min 13.3
_cell_volume 1982.9(7)
_computing_cell_refinement 'STADI-4 (Stoe & Cie, 1995a)'
_computing_data_collection 'STADI-4 (Stoe & Cie, 1995a)'
_computing_data_reduction 'X-RED (Stoe & Cie, 1995b)'
_computing_molecular_graphics 'SHELXTL/PC (Sheldrick, 1994)'
_computing_publication_material 'SHELXL-96 (Sheldrick, 1996)'
_computing_structure_refinement 'SHELXL-96 (Sheldrick, 1996)'
_computing_structure_solution 'SHELXS-96 (Sheldrick, 1990)'
_diffrn_ambient_temperature 150(2)
_diffrn_measurement_device 'Stoe Stadi-4 four-circle'
_diffrn_measurement_method \w-2\q
_diffrn_radiation_monochromator graphite
_diffrn_radiation_source 'fine-focus sealed tube'
_diffrn_radiation_type MoK\a
_diffrn_radiation_wavelength 0.71073
_diffrn_reflns_av_R_equivalents 0.0292
_diffrn_reflns_av_sigmaI/netI 0.0377
_diffrn_reflns_limit_h_max 16
_diffrn_reflns_limit_h_min -16
_diffrn_reflns_limit_k_max 0
_diffrn_reflns_limit_k_min -20
_diffrn_reflns_limit_l_max 10
_diffrn_reflns_limit_l_min -10
_diffrn_reflns_number 5528
_diffrn_reflns_theta_max 25.06
_diffrn_reflns_theta_min 2.75
_diffrn_standards_decay_% 'variation +/-5'
_diffrn_standards_interval_time 60
_diffrn_standards_number 3
_exptl_absorpt_coefficient_mu 1.106
_exptl_absorpt_correction_T_max 0.795
_exptl_absorpt_correction_T_min 0.627
_exptl_absorpt_correction_type 'psi scans'
_exptl_crystal_colour colourless
_exptl_crystal_density_diffrn 1.800
_exptl_crystal_density_meas ?
_exptl_crystal_description plate
_exptl_crystal_F_000 1080
_exptl_crystal_size_max 0.40
_exptl_crystal_size_mid 0.33
_exptl_crystal_size_min 0.13
_refine_diff_density_max 0.48
_refine_diff_density_min -0.37
_refine_diff_density_rms 0.09
_refine_ls_extinction_method none
_refine_ls_goodness_of_fit_all 1.177
_refine_ls_goodness_of_fit_obs 1.157
_refine_ls_hydrogen_treatment 'riding model'
_refine_ls_matrix_type full
_refine_ls_number_parameters 262
_refine_ls_number_reflns 3494
_refine_ls_number_restraints 0
_refine_ls_restrained_S_all 1.177
_refine_ls_restrained_S_obs 1.157
_refine_ls_R_factor_all 0.0554
_refine_ls_R_factor_obs 0.0370
_refine_ls_shift/esd_max 0.001
_refine_ls_shift/esd_mean 0.000
_refine_ls_structure_factor_coef Fsqd
_refine_ls_weighting_details 'w=1/[\s^2^(Fo^2^)+(0.019P)^2^+3.22P] where P=(Fo^2^+2Fc^2^)/3'
_refine_ls_weighting_scheme calc
_refine_ls_wR_factor_all 0.0773
_refine_ls_wR_factor_obs 0.0675
_reflns_number_observed 2808
_reflns_number_total 3494
_reflns_observed_criterion >2sigma(I)
_cod_data_source_file ic971206c_2.cif
_cod_data_source_block agtghf
_cod_depositor_comments
;
The following automatic conversions were performed:

'_geom_bond_publ_flag' value 'Yes' changed to 'yes' according to the
built-in table from CIF Core dictionary named 'cif_core.dic' version
2.4.1 from 2010-06-29 (7 times).

'_geom_angle_publ_flag' value 'Yes'
changed to 'yes' according to the built-in table from CIF Core
dictionary named 'cif_core.dic' version 2.4.1 from 2010-06-29 (21
time).

Automatic conversion script
Id: cif_fix_values 1673 2011-04-08 12:14:43Z adriana 

The following automatic conversions were performed:

'_exptl_crystal_density_meas' value 'not measured' was changed to '?'
- the value is perceived as not measured.

Automatic conversion script
Id: cif_fix_values 3008 2015-01-20 13:52:24Z robertas 

The following automatic conversions were performed:

'_refine_ls_weighting_scheme' value 'calc
w=1/[\s^2^(Fo^2^)+(0.019P)^2^+3.22P] where P=(Fo^2^+2Fc^2^)/3' was
changed to 'calc'. New tag '_refine_ls_weighting_details' was
created. The value of the new tag was set to
'w=1/[\s^2^(Fo^2^)+(0.019P)^2^+3.22P] where P=(Fo^2^+2Fc^2^)/3'.

Automatic conversion script
Id: cif_fix_values 3143 2015-03-26 13:38:13Z robertas 
;
_cod_database_code 4323091

loop_
_symmetry_equiv_pos_as_xyz
'x, y, z'
'-x, y+1/2, -z+1/2'
'-x, -y, -z'
'x, -y-1/2, z-1/2'

loop_
_atom_site_aniso_label
_atom_site_aniso_U_11
_atom_site_aniso_U_22
_atom_site_aniso_U_33
_atom_site_aniso_U_23
_atom_site_aniso_U_13
_atom_site_aniso_U_12
Ag 0.02863(17) 0.02078(16) 0.03140(17) -0.00231(16) 0.00776(12) -0.00245(16)
C1 0.120(6) 0.052(4) 0.114(6) 0.026(4) 0.095(5) 0.036(4)
O3 0.074(3) 0.0267(18) 0.069(2) -0.0051(18) 0.044(2) 0.0020(19)
C2 0.114(5) 0.026(3) 0.024(3) 0.001(2) 0.019(3) 0.003(3)
C3 0.074(4) 0.038(3) 0.030(3) 0.000(2) -0.010(2) -0.012(3)
O4 0.0373(18) 0.048(2) 0.0332(17) 0.0089(16) -0.0007(14) -0.0051(17)
C4 0.028(3) 0.050(3) 0.060(3) 0.021(3) -0.002(2) -0.010(2)
C5 0.022(2) 0.041(3) 0.066(4) 0.016(3) 0.011(2) -0.003(2)
O5 0.0328(18) 0.0337(18) 0.0445(19) 0.0110(15) 0.0140(15) -0.0029(14)
C6 0.038(3) 0.030(2) 0.045(3) 0.006(2) 0.024(2) 0.009(2)
C7 0.045(3) 0.026(2) 0.041(3) -0.004(2) 0.020(2) 0.004(2)
O6 0.0319(17) 0.0214(15) 0.0419(18) -0.0065(13) 0.0158(14) -0.0004(13)
C8 0.040(3) 0.029(2) 0.031(2) -0.009(2) 0.008(2) -0.010(2)
C9 0.026(2) 0.032(2) 0.030(2) 0.003(2) 0.0009(19) -0.0056(19)
O7 0.0302(17) 0.0349(18) 0.0415(18) -0.0107(15) 0.0123(15) -0.0010(14)
C10 0.046(3) 0.046(3) 0.092(4) -0.021(3) 0.043(3) -0.009(3)
O1 0.0369(17) 0.0257(17) 0.0353(17) -0.0014(14) 0.0165(14) -0.0059(14)
O2 0.048(2) 0.0216(16) 0.0373(18) -0.0047(14) 0.0194(15) -0.0017(14)
C11 0.044(3) 0.027(2) 0.033(3) -0.002(2) 0.019(2) -0.003(2)
C12 0.025(2) 0.024(2) 0.025(2) 0.0011(17) 0.0043(18) 0.0016(17)
F1 0.139(4) 0.047(2) 0.179(4) -0.040(2) 0.139(4) -0.028(2)
F2 0.109(3) 0.076(3) 0.0399(18) -0.0314(18) -0.0105(19) 0.035(2)
F3 0.087(2) 0.0298(16) 0.0541(18) 0.0010(14) 0.0308(17) 0.0183(15)
C13 0.027(2) 0.021(2) 0.027(2) 0.0007(17) 0.0071(19) -0.0017(18)
C14 0.022(2) 0.024(2) 0.023(2) 0.0028(19) 0.0055(16) -0.0007(18)
C15 0.028(2) 0.029(2) 0.036(3) 0.001(2) 0.011(2) 0.0052(19)
F4 0.0344(14) 0.0440(17) 0.0491(16) 0.0050(13) 0.0213(13) 0.0123(12)
F5 0.0434(17) 0.067(2) 0.0363(15) 0.0238(14) 0.0139(13) 0.0121(15)
F6 0.0531(18) 0.0383(16) 0.072(2) -0.0101(15) 0.0391(16) -0.0142(14)

loop_
_atom_site_label
_atom_site_type_symbol
_atom_site_fract_x
_atom_site_fract_y
_atom_site_fract_z
_atom_site_U_iso_or_equiv
_atom_site_thermal_displace_type
_atom_site_occupancy
_atom_site_calc_flag
_atom_site_refinement_flags
_atom_site_disorder_group
Ag Ag -0.27492(2) -0.085502(18) 0.74584(4) 0.02715(10) Uani 1 d . .
C1 C -0.3642(5) -0.0618(4) 1.1208(9) 0.082(2) Uani 1 d . .
H1A H -0.4194 -0.0973 1.0720 0.123 Uiso 1 calc R .
H1B H -0.3800 -0.0089 1.0755 0.123 Uiso 1 calc R .
H1C H -0.3527 -0.0600 1.2385 0.123 Uiso 1 calc R .
O3 O -0.2778(3) -0.0896(2) 1.0864(4) 0.0516(9) Uani 1 d . .
C2 C -0.1956(5) -0.0400(3) 1.1548(6) 0.0550(16) Uani 1 d . .
H2A H -0.1890 -0.0310 1.2709 0.066 Uiso 1 calc R .
H2B H -0.2059 0.0115 1.0988 0.066 Uiso 1 calc R .
C3 C -0.1044(4) -0.0770(3) 1.1381(6) 0.0526(15) Uani 1 d . .
H3A H -0.0462 -0.0457 1.1978 0.063 Uiso 1 calc R .
H3B H -0.0973 -0.1306 1.1848 0.063 Uiso 1 calc R .
O4 O -0.1095(2) -0.0808(2) 0.9712(4) 0.0417(8) Uani 1 d . .
C4 C -0.0254(4) -0.1196(3) 0.9482(6) 0.0489(14) Uani 1 d . .
H4A H -0.0180 -0.1723 0.9993 0.059 Uiso 1 calc R .
H4B H 0.0350 -0.0888 0.9999 0.059 Uiso 1 calc R .
C5 C -0.0384(3) -0.1275(3) 0.7705(6) 0.0434(13) Uani 1 d . .
H5A H -0.0468 -0.0749 0.7190 0.052 Uiso 1 calc R .
H5B H 0.0207 -0.1526 0.7526 0.052 Uiso 1 calc R .
O5 O -0.1236(2) -0.17454(18) 0.7007(4) 0.0364(7) Uani 1 d . .
C6 C -0.1475(3) -0.1773(3) 0.5290(6) 0.0353(11) Uani 1 d . .
H6A H -0.0944 -0.2042 0.4961 0.042 Uiso 1 calc R .
H6B H -0.1548 -0.1233 0.4839 0.042 Uiso 1 calc R .
C7 C -0.2423(3) -0.2213(3) 0.4668(6) 0.0358(11) Uani 1 d . .
H7A H -0.2569 -0.2307 0.3488 0.043 Uiso 1 calc R .
H7B H -0.2377 -0.2729 0.5221 0.043 Uiso 1 calc R .
O6 O -0.3185(2) -0.17496(16) 0.4986(4) 0.0306(7) Uani 1 d . .
C8 C -0.4082(3) -0.2173(3) 0.4784(5) 0.0337(10) Uani 1 d . .
H9A H -0.3981 -0.2595 0.5607 0.040 Uiso 1 calc R .
H9B H -0.4295 -0.2417 0.3695 0.040 Uiso 1 calc R .
C9 C -0.4847(3) -0.1615(3) 0.4971(5) 0.0311(10) Uani 1 d . .
H9C H -0.4937 -0.1186 0.4163 0.037 Uiso 1 calc R .
H9D H -0.5486 -0.1892 0.4787 0.037 Uiso 1 calc R .
O7 O -0.4544(2) -0.12961(18) 0.6563(4) 0.0352(7) Uani 1 d . .
C10 C -0.5283(4) -0.0775(3) 0.6813(7) 0.0563(15) Uani 1 d . .
H10A H -0.5935 -0.1023 0.6410 0.084 Uiso 1 calc R .
H10B H -0.5277 -0.0282 0.6227 0.084 Uiso 1 calc R .
H10C H -0.5143 -0.0665 0.7975 0.084 Uiso 1 calc R .
O1 O -0.3370(2) 0.04008(17) 0.8041(4) 0.0314(7) Uani 1 d . .
O2 O -0.2204(2) 0.00929(17) 0.5772(4) 0.0340(7) Uani 1 d . .
C11 C -0.3225(4) 0.1688(3) 0.9094(5) 0.0330(10) Uani 1 d . .
C12 C -0.2975(3) 0.1045(2) 0.8007(5) 0.0249(9) Uani 1 d . .
F1 F -0.3984(3) 0.1499(2) 0.9581(6) 0.1019(17) Uani 1 d . .
F2 F -0.2476(3) 0.1816(2) 1.0390(4) 0.0816(13) Uani 1 d . .
F3 F -0.3437(2) 0.23784(16) 0.8362(4) 0.0547(8) Uani 1 d . .
C13 C -0.2330(3) 0.1287(2) 0.7142(5) 0.0253(9) Uani 1 d . .
H13 H -0.2100 0.1816 0.7262 0.030 Uiso 1 calc R .
C14 C -0.2008(3) 0.0794(2) 0.6118(5) 0.0235(8) Uani 1 d . .
C15 C -0.1346(3) 0.1170(3) 0.5188(5) 0.0305(10) Uani 1 d . .
F4 F -0.06349(18) 0.06790(16) 0.5071(3) 0.0406(7) Uani 1 d . .
F5 F -0.1865(2) 0.13535(18) 0.3677(3) 0.0484(7) Uani 1 d . .
F6 F -0.0886(2) 0.18298(16) 0.5866(4) 0.0501(8) Uani 1 d . .

loop_
_atom_type_symbol
_atom_type_description
_atom_type_scat_dispersion_real
_atom_type_scat_dispersion_imag
_atom_type_scat_source
C C 0.0033 0.0016 'International Tables Vol C Tables 4.2.6.8 and 6.1.1.4'
H H 0.0000 0.0000 'International Tables Vol C Tables 4.2.6.8 and 6.1.1.4'
O O 0.0106 0.0060 'International Tables Vol C Tables 4.2.6.8 and 6.1.1.4'
F F 0.0171 0.0103 'International Tables Vol C Tables 4.2.6.8 and 6.1.1.4'
Ag Ag -0.8971 1.1015 'International Tables Vol C Tables 4.2.6.8 and 6.1.1.4'

loop_
_geom_angle_atom_site_label_1
_geom_angle_atom_site_label_2
_geom_angle_atom_site_label_3
_geom_angle
_geom_angle_site_symmetry_1
_geom_angle_site_symmetry_3
_geom_angle_publ_flag
O1 Ag O2 74.83(10) . . yes
O1 Ag O3 72.68(10) . . yes
O1 Ag O4 96.99(11) . . yes
O1 Ag O5 149.73(9) . . yes
O1 Ag O6 133.54(10) . . yes
O1 Ag O7 86.10(10) . . yes
O2 Ag O3 135.02(10) . . yes
O2 Ag O4 93.05(10) . . yes
O2 Ag O5 83.32(9) . . yes
O2 Ag O6 86.38(10) . . yes
O2 Ag O7 118.38(11) . . yes
O3 Ag O4 61.49(10) . . yes
O3 Ag O5 111.53(10) . . yes
O3 Ag O6 138.57(10) . . yes
O3 Ag O7 89.54(10) . . yes
O4 Ag O5 63.10(10) . . yes
O4 Ag O6 126.60(10) . . yes
O4 Ag O7 147.92(10) . . yes
O5 Ag O6 63.83(10) . . yes
O5 Ag O7 123.15(9) . . yes
O6 Ag O7 66.01(9) . . yes
C2 O3 C1 111.5(5) . . ?
C2 O3 Ag 98.7(3) . . ?
C1 O3 Ag 117.6(4) . . ?
O3 C2 C3 109.9(4) . . ?
O4 C3 C2 109.3(4) . . ?
C3 O4 C4 111.4(4) . . ?
C3 O4 Ag 122.1(3) . . ?
C4 O4 Ag 119.6(3) . . ?
O4 C4 C5 109.0(4) . . ?
O5 C5 C4 108.6(4) . . ?
C6 O5 C5 112.0(3) . . ?
C6 O5 Ag 102.0(2) . . ?
C5 O5 Ag 103.3(3) . . ?
O5 C6 C7 107.9(4) . . ?
O6 C7 C6 107.7(4) . . ?
C8 O6 C7 113.2(3) . . ?
C8 O6 Ag 113.2(2) . . ?
C7 O6 Ag 118.7(3) . . ?
O6 C8 C9 108.5(3) . . ?
O7 C9 C8 109.0(3) . . ?
C9 O7 C10 110.7(4) . . ?
C9 O7 Ag 113.5(2) . . ?
C10 O7 Ag 118.7(3) . . ?
C12 O1 Ag 125.8(3) . . ?
C14 O2 Ag 125.3(3) . . ?
F1 C11 F2 107.6(4) . . ?
F1 C11 F3 106.2(4) . . ?
F2 C11 F3 105.8(4) . . ?
F1 C11 C12 112.2(4) . . ?
F2 C11 C12 111.2(4) . . ?
F3 C11 C12 113.4(3) . . ?
O1 C12 C13 130.1(4) . . ?
O1 C12 C11 115.2(4) . . ?
C13 C12 C11 114.6(3) . . ?
C14 C13 C12 123.3(4) . . ?
O2 C14 C13 129.9(4) . . ?
O2 C14 C15 113.6(4) . . ?
C13 C14 C15 116.4(4) . . ?
F5 C15 F4 106.6(3) . . ?
F5 C15 F6 106.8(4) . . ?
F4 C15 F6 105.9(3) . . ?
F5 C15 C14 111.2(3) . . ?
F4 C15 C14 111.6(3) . . ?
F6 C15 C14 114.3(3) . . ?

loop_
_geom_bond_atom_site_label_1
_geom_bond_atom_site_label_2
_geom_bond_distance
_geom_bond_site_symmetry_2
_geom_bond_publ_flag
Ag O1 2.416(3) . yes
Ag O2 2.441(3) . yes
Ag O3 2.949(3) . yes
Ag O4 2.570(3) . yes
Ag O5 2.742(3) . yes
Ag O6 2.543(3) . yes
Ag O7 2.543(3) . yes
C1 O3 1.420(6) . ?
O3 C2 1.418(7) . ?
C2 C3 1.480(8) . ?
C3 O4 1.421(6) . ?
O4 C4 1.424(6) . ?
C4 C5 1.495(7) . ?
C5 O5 1.425(5) . ?
O5 C6 1.419(5) . ?
C6 C7 1.492(6) . ?
C7 O6 1.425(5) . ?
O6 C8 1.424(5) . ?
C8 C9 1.484(6) . ?
C9 O7 1.419(5) . ?
O7 C10 1.434(6) . ?
O1 C12 1.234(5) . ?
O2 C14 1.240(5) . ?
C11 F1 1.302(5) . ?
C11 F2 1.314(5) . ?
C11 F3 1.325(5) . ?
C11 C12 1.546(6) . ?
C12 C13 1.398(5) . ?
C13 C14 1.387(6) . ?
C14 C15 1.538(6) . ?
C15 F5 1.332(5) . ?
C15 F4 1.334(5) . ?
C15 F6 1.342(5) . ?

loop_
_geom_torsion_atom_site_label_1
_geom_torsion_atom_site_label_2
_geom_torsion_atom_site_label_3
_geom_torsion_atom_site_label_4
_geom_torsion
_geom_torsion_site_symmetry_1
_geom_torsion_site_symmetry_2
_geom_torsion_site_symmetry_3
_geom_torsion_site_symmetry_4
_geom_torsion_publ_flag
C1 O3 C2 C3 171.5(4) . . . . ?
O3 C2 C3 O4 66.6(5) . . . . ?
C2 C3 O4 C4 -177.1(4) . . . . ?
C3 O4 C4 C5 175.6(4) . . . . ?
O4 C4 C5 O5 -61.7(5) . . . . ?
C4 C5 O5 C6 173.2(4) . . . . ?
C5 O5 C6 C7 -174.8(4) . . . . ?
O5 C6 C7 O6 67.4(4) . . . . ?
C6 C7 O6 C8 -166.9(4) . . . . ?
C7 O6 C8 C9 -174.0(3) . . . . ?
O6 C8 C9 O7 -62.0(4) . . . . ?
C8 C9 O7 C10 -177.8(4) . . . . ?
F1 C11 C12 O1 -14.7(6) . . . . ?
F2 C11 C12 O1 105.9(5) . . . . ?
F3 C11 C12 O1 -135.0(4) . . . . ?
F1 C11 C12 C13 165.6(4) . . . . ?
F2 C11 C12 C13 -73.8(5) . . . . ?
F3 C11 C12 C13 45.2(5) . . . . ?
O1 C12 C13 C14 -0.4(7) . . . . ?
C11 C12 C13 C14 179.2(4) . . . . ?
C12 C13 C14 O2 0.0(7) . . . . ?
C12 C13 C14 C15 176.7(4) . . . . ?
O2 C14 C15 F5 78.2(5) . . . . ?
C13 C14 C15 F5 -99.0(4) . . . . ?
O2 C14 C15 F4 -40.7(5) . . . . ?
C13 C14 C15 F4 142.2(4) . . . . ?
O2 C14 C15 F6 -160.9(4) . . . . ?
C13 C14 C15 F6 22.0(5) . . . . ?
